data_7020565
loop_
_publ_author_name
'Leeland, James W.'
'Finn, Colin'
'Escuyer, B\'ereng\`ere'
'Kawaguchi, Hiroyuki'
'Nichol, Gary S.'
'Slawin, Alexandra M. Z.'
'Love, Jason B.'

_publ_section_title
;
 Synthesis and structures of transition metal pacman complexes of
 heteroditopic Schiff-base pyrrole macrocycles.
;
_journal_issue 45
_journal_name_full 'Dalton transactions (Cambridge, England : 2003)'
_journal_page_first 13815
_journal_page_last 13831
_journal_paper_doi 10.1039/c2dt31850d
_journal_volume 41
_journal_year 2012
_chemical_formula_moiety 'C64 H70 Co2 N10 O4'
_chemical_formula_sum 'C64 H70 Co2 N10 O4'
_chemical_formula_weight 1161.16
_chemical_name_systematic
;
?
;
_space_group_IT_number 56
_symmetry_cell_setting orthorhombic
_symmetry_space_group_name_Hall '-P 2ab 2ac'
_symmetry_space_group_name_H-M 'P c c n'
_atom_sites_solution_hydrogens geom
_atom_sites_solution_primary direct
_atom_sites_solution_secondary difmap
_audit_creation_method SHELXL-97
_cell_angle_alpha 90.00
_cell_angle_beta 90.00
_cell_angle_gamma 90.00
_cell_formula_units_Z 4
_cell_length_a 12.40470(10)
_cell_length_b 18.6551(2)
_cell_length_c 24.0651(3)
_cell_measurement_reflns_used 10691
_cell_measurement_temperature 100(2)
_cell_measurement_theta_max 73.1194
_cell_measurement_theta_min 2.3665
_cell_volume 5568.93(10)
_computing_cell_refinement
;
CrysAlisPro, Oxford Diffraction Ltd.,
Version 1.171.33.55 (release 05-01-2010 CrysAlis171 .NET)
(compiled Jan 5 2010,16:28:46)
;
_computing_data_collection
;
CrysAlisPro, Oxford Diffraction Ltd.,
Version 1.171.33.55 (release 05-01-2010 CrysAlis171 .NET)
(compiled Jan 5 2010,16:28:46)
;
_computing_data_reduction
;
CrysAlisPro, Oxford Diffraction Ltd.,
Version 1.171.33.55 (release 05-01-2010 CrysAlis171 .NET)
(compiled Jan 5 2010,16:28:46)
;
_computing_molecular_graphics 'ORTEP (Farrugia, 1997)'
_computing_publication_material 'enCIFer (Allen et al., 2004)'
_computing_structure_refinement 'SHELXL-97 (Sheldrick, 2008)'
_computing_structure_solution 'Superflip (Palatinus & Chapuis, 2007)'
_diffrn_ambient_temperature 100(2)
_diffrn_detector_area_resol_mean 5.1574
_diffrn_measured_fraction_theta_full 0.983
_diffrn_measured_fraction_theta_max 0.983
_diffrn_measurement_device_type 'SuperNova, Dual, Cu at zero, Atlas'
_diffrn_measurement_method 'omega scans'
_diffrn_radiation_monochromator mirror
_diffrn_radiation_source 'SuperNova (Cu) X-ray Source'
_diffrn_radiation_type CuK\a
_diffrn_radiation_wavelength 1.54180
_diffrn_reflns_av_R_equivalents 0.0589
_diffrn_reflns_av_sigmaI/netI 0.0401
_diffrn_reflns_limit_h_max 15
_diffrn_reflns_limit_h_min -14
_diffrn_reflns_limit_k_max 22
_diffrn_reflns_limit_k_min -21
_diffrn_reflns_limit_l_max 29
_diffrn_reflns_limit_l_min -26
_diffrn_reflns_number 27037
_diffrn_reflns_theta_full 73.27
_diffrn_reflns_theta_max 73.27
_diffrn_reflns_theta_min 3.67
_diffrn_standards_decay_% 0
_diffrn_standards_number 0
_exptl_absorpt_coefficient_mu 5.139
_exptl_absorpt_correction_T_max 1.00000
_exptl_absorpt_correction_T_min 0.60922
_exptl_absorpt_correction_type multi-scan
_exptl_absorpt_process_details
;
CrysAlisPro, Oxford Diffraction Ltd.,
Version 1.171.34.36 (release 02-08-2010 CrysAlis171 .NET)
(compiled Aug 2 2010,13:00:58)
Empirical absorption correction using spherical harmonics,
implemented in SCALE3 ABSPACK scaling algorithm.
;
_exptl_crystal_colour red
_exptl_crystal_density_diffrn 1.385
_exptl_crystal_density_method 'not measured'
_exptl_crystal_description plate
_exptl_crystal_F_000 2440
_exptl_crystal_size_max 0.1
_exptl_crystal_size_mid 0.07
_exptl_crystal_size_min 0.05
_refine_diff_density_max 0.457
_refine_diff_density_min -0.430
_refine_diff_density_rms 0.063
_refine_ls_extinction_method none
_refine_ls_goodness_of_fit_ref 1.028
_refine_ls_hydrogen_treatment riding
_refine_ls_matrix_type full
_refine_ls_number_parameters 364
_refine_ls_number_reflns 5502
_refine_ls_number_restraints 0
_refine_ls_restrained_S_all 1.028
_refine_ls_R_factor_all 0.0565
_refine_ls_R_factor_gt 0.0452
_refine_ls_shift/su_max 0.001
_refine_ls_shift/su_mean 0.000
_refine_ls_structure_factor_coef Fsqd
_refine_ls_weighting_details 'calc w=1/[\s^2^(Fo^2^)+(0.0706P)^2^+2.8946P] where P=(Fo^2^+2Fc^2^)/3'
_refine_ls_weighting_scheme calc
_refine_ls_wR_factor_gt 0.1164
_refine_ls_wR_factor_ref 0.1252
_reflns_number_gt 4591
_reflns_number_total 5502
_reflns_threshold_expression >2\s(I)
_cod_data_source_file c2dt31850d.txt
_cod_data_source_block jl0035_Co(2+2LNMe)
_cod_database_code 7020565

loop_
_symmetry_equiv_pos_as_xyz
'x, y, z'
'-x+1/2, -y+1/2, z'
'-x, y+1/2, -z+1/2'
'x+1/2, -y, -z+1/2'
'-x, -y, -z'
'x-1/2, y-1/2, -z'
'x, -y-1/2, z-1/2'
'-x-1/2, y, z-1/2'

loop_
_atom_site_label
_atom_site_type_symbol
_atom_site_fract_x
_atom_site_fract_y
_atom_site_fract_z
_atom_site_U_iso_or_equiv
_atom_site_adp_type
_atom_site_occupancy
_atom_site_symmetry_multiplicity
_atom_site_calc_flag
_atom_site_refinement_flags
C1 C 0.4098(2) 0.06633(12) 0.21043(10) 0.0234(5) Uani 1 1 d .
H1 H 0.4614 0.0323 0.2228 0.028 Uiso 1 1 calc R
C2 C 0.3103(2) 0.07538(12) 0.23860(10) 0.0230(5) Uani 1 1 d .
C3 C 0.2622(2) 0.04045(13) 0.28338(10) 0.0280(5) Uani 1 1 d .
H3 H 0.2928 0.0035 0.3055 0.034 Uiso 1 1 calc R
C4 C 0.1600(2) 0.07085(13) 0.28917(10) 0.0279(5) Uani 1 1 d .
H4 H 0.1073 0.0582 0.3161 0.033 Uiso 1 1 calc R
C5 C 0.14955(19) 0.12356(12) 0.24797(9) 0.0217(5) Uani 1 1 d .
C6 C 0.0575(2) 0.17471(12) 0.23614(10) 0.0224(5) Uani 1 1 d .
C7 C -0.0479(2) 0.14141(13) 0.25888(10) 0.0265(5) Uani 1 1 d .
H7A H -0.0628 0.0968 0.2380 0.032 Uiso 1 1 calc R
H7B H -0.0362 0.1280 0.2982 0.032 Uiso 1 1 calc R
C8 C -0.1474(2) 0.18916(15) 0.25570(13) 0.0353(6) Uani 1 1 d .
H8A H -0.1392 0.2296 0.2814 0.053 Uiso 1 1 calc R
H8B H -0.2114 0.1613 0.2660 0.053 Uiso 1 1 calc R
H8C H -0.1557 0.2073 0.2177 0.053 Uiso 1 1 calc R
C9 C 0.0813(2) 0.24759(13) 0.26476(10) 0.0274(5) Uani 1 1 d .
H9A H 0.1504 0.2663 0.2502 0.033 Uiso 1 1 calc R
H9B H 0.0241 0.2820 0.2542 0.033 Uiso 1 1 calc R
C10 C 0.0879(3) 0.24489(15) 0.32791(11) 0.0378(6) Uani 1 1 d .
H10A H 0.0178 0.2307 0.3431 0.057 Uiso 1 1 calc R
H10B H 0.1074 0.2923 0.3422 0.057 Uiso 1 1 calc R
H10C H 0.1427 0.2099 0.3391 0.057 Uiso 1 1 calc R
C11 C 0.04762(19) 0.18577(12) 0.17370(10) 0.0213(5) Uani 1 1 d .
C12 C -0.0268(2) 0.15218(13) 0.13864(10) 0.0247(5) Uani 1 1 d .
H12 H -0.0794 0.1179 0.1494 0.030 Uiso 1 1 calc R
C13 C -0.0097(2) 0.17802(12) 0.08512(10) 0.0240(5) Uani 1 1 d .
H13 H -0.0483 0.1652 0.0525 0.029 Uiso 1 1 calc R
C14 C 0.07501(19) 0.22633(12) 0.08913(9) 0.0208(5) Uani 1 1 d .
C15 C 0.11614(19) 0.27347(12) 0.04834(10) 0.0217(5) Uani 1 1 d .
H15 H 0.0929 0.2695 0.0108 0.026 Uiso 1 1 calc R
C16 C 0.23982(19) 0.36473(12) 0.02295(10) 0.0216(5) Uani 1 1 d .
C17 C 0.2449(2) 0.34941(13) -0.03353(10) 0.0253(5) Uani 1 1 d .
H17 H 0.2055 0.3099 -0.0480 0.030 Uiso 1 1 calc R
C18 C 0.3069(2) 0.39118(14) -0.06916(11) 0.0290(5) Uani 1 1 d .
H18 H 0.3093 0.3806 -0.1078 0.035 Uiso 1 1 calc R
C19 C 0.3649(2) 0.44804(14) -0.04804(11) 0.0288(5) Uani 1 1 d .
H19 H 0.4081 0.4762 -0.0723 0.035 Uiso 1 1 calc R
C20 C 0.3611(2) 0.46483(13) 0.00818(10) 0.0264(5) Uani 1 1 d .
H20 H 0.4010 0.5044 0.0222 0.032 Uiso 1 1 calc R
C21 C 0.20139(19) 0.07648(13) 0.04392(10) 0.0228(5) Uani 1 1 d .
C22 C 0.1556(2) 0.00855(12) 0.12732(10) 0.0244(5) Uani 1 1 d .
H22A H 0.0922 -0.0059 0.1050 0.029 Uiso 1 1 calc R
H22B H 0.1295 0.0245 0.1642 0.029 Uiso 1 1 calc R
C23 C 0.2298(2) -0.05505(13) 0.13449(11) 0.0264(5) Uani 1 1 d .
H23A H 0.2975 -0.0385 0.1521 0.032 Uiso 1 1 calc R
H23B H 0.1954 -0.0897 0.1601 0.032 Uiso 1 1 calc R
C24 C 0.1741(2) -0.14602(14) 0.07000(12) 0.0330(6) Uani 1 1 d .
H24A H 0.1887 -0.1676 0.0336 0.049 Uiso 1 1 calc R
H24B H 0.1029 -0.1232 0.0695 0.049 Uiso 1 1 calc R
H24C H 0.1755 -0.1833 0.0986 0.049 Uiso 1 1 calc R
C25 C 0.3635(2) -0.12492(13) 0.08393(12) 0.0302(6) Uani 1 1 d .
H25A H 0.3652 -0.1649 0.0569 0.036 Uiso 1 1 calc R
H25B H 0.3750 -0.1456 0.1214 0.036 Uiso 1 1 calc R
C26 C 0.4560(2) -0.07481(13) 0.07113(11) 0.0285(5) Uani 1 1 d .
H26A H 0.5244 -0.1021 0.0705 0.034 Uiso 1 1 calc R
H26B H 0.4453 -0.0532 0.0340 0.034 Uiso 1 1 calc R
C27 C 0.53756(19) 0.03389(12) 0.10399(10) 0.0231(5) Uani 1 1 d .
C28 C 0.6254(2) 0.02868(13) 0.06872(11) 0.0279(5) Uani 1 1 d .
H28 H 0.6360 -0.0135 0.0473 0.033 Uiso 1 1 calc R
C29 C 0.6980(2) 0.08522(14) 0.06461(12) 0.0313(6) Uani 1 1 d .
H29 H 0.7579 0.0814 0.0402 0.038 Uiso 1 1 calc R
C30 C 0.6842(2) 0.14671(14) 0.09545(12) 0.0294(5) Uani 1 1 d .
H30 H 0.7347 0.1848 0.0928 0.035 Uiso 1 1 calc R
C31 C 0.5957(2) 0.15246(13) 0.13036(11) 0.0266(5) Uani 1 1 d .
H31 H 0.5853 0.1951 0.1513 0.032 Uiso 1 1 calc R
C32 C 0.52228(19) 0.09699(12) 0.13505(10) 0.0223(5) Uani 1 1 d .
N1 N 0.24074(16) 0.12617(10) 0.21758(8) 0.0206(4) Uani 1 1 d .
N2 N 0.42776(16) 0.10609(10) 0.16725(8) 0.0210(4) Uani 1 1 d .
N3 N 0.11357(16) 0.23009(10) 0.14354(8) 0.0198(4) Uani 1 1 d .
N4 N 0.18587(16) 0.32231(10) 0.06233(8) 0.0197(4) Uani 1 1 d .
N5 N 0.25652(18) -0.09207(11) 0.08233(9) 0.0260(4) Uani 1 1 d .
O1 O 0.21009(13) 0.06726(9) 0.10008(7) 0.0233(4) Uani 1 1 d .
O2 O 0.46244(14) -0.01933(9) 0.11204(7) 0.0261(4) Uani 1 1 d .
Co1 Co 0.29331(3) 0.171947(19) 0.147652(15) 0.01919(12) Uani 1 1 d .

loop_
_atom_site_aniso_label
_atom_site_aniso_U_11
_atom_site_aniso_U_22
_atom_site_aniso_U_33
_atom_site_aniso_U_23
_atom_site_aniso_U_13
_atom_site_aniso_U_12
C1 0.0280(12) 0.0185(10) 0.0237(11) -0.0013(9) -0.0028(10) -0.0024(9)
C2 0.0282(12) 0.0193(11) 0.0215(12) 0.0006(9) -0.0025(10) -0.0013(9)
C3 0.0349(14) 0.0263(12) 0.0228(12) 0.0065(10) -0.0029(10) 0.0002(10)
C4 0.0332(13) 0.0292(12) 0.0212(12) 0.0067(10) 0.0013(10) -0.0042(10)
C5 0.0258(12) 0.0218(11) 0.0174(10) -0.0002(9) 0.0013(9) -0.0058(9)
C6 0.0239(12) 0.0206(11) 0.0226(12) 0.0011(9) 0.0028(9) -0.0047(9)
C7 0.0268(12) 0.0277(12) 0.0250(12) 0.0042(10) 0.0040(10) -0.0041(10)
C8 0.0285(14) 0.0383(15) 0.0392(15) 0.0098(12) 0.0083(12) 0.0000(11)
C9 0.0348(14) 0.0226(11) 0.0249(12) -0.0008(9) 0.0030(10) -0.0044(10)
C10 0.0519(18) 0.0358(14) 0.0258(14) -0.0044(11) 0.0060(12) -0.0095(13)
C11 0.0229(11) 0.0184(10) 0.0226(12) 0.0013(9) 0.0005(9) -0.0003(9)
C12 0.0232(12) 0.0224(11) 0.0285(12) 0.0008(10) -0.0012(10) -0.0050(9)
C13 0.0252(12) 0.0218(11) 0.0249(12) -0.0014(9) -0.0041(10) -0.0021(9)
C14 0.0235(11) 0.0198(10) 0.0191(11) 0.0001(9) -0.0023(9) 0.0006(9)
C15 0.0222(11) 0.0213(11) 0.0216(11) 0.0007(9) -0.0031(9) 0.0029(9)
C16 0.0227(11) 0.0192(10) 0.0230(11) 0.0019(9) 0.0021(9) 0.0031(9)
C17 0.0286(12) 0.0218(11) 0.0256(12) 0.0001(9) -0.0006(10) 0.0022(10)
C18 0.0375(14) 0.0284(12) 0.0211(11) 0.0015(10) 0.0053(10) 0.0049(11)
C19 0.0282(13) 0.0306(13) 0.0275(12) 0.0071(10) 0.0078(10) -0.0002(10)
C20 0.0262(12) 0.0254(12) 0.0276(12) 0.0034(10) 0.0031(10) -0.0037(10)
C21 0.0252(12) 0.0229(11) 0.0203(11) -0.0002(9) -0.0028(9) 0.0003(9)
C22 0.0287(12) 0.0210(11) 0.0235(12) 0.0032(9) 0.0002(10) -0.0048(9)
C23 0.0308(13) 0.0242(12) 0.0242(12) 0.0018(10) -0.0028(10) -0.0048(10)
C24 0.0370(15) 0.0247(13) 0.0372(14) -0.0048(11) -0.0071(12) -0.0040(11)
C25 0.0331(14) 0.0229(12) 0.0346(14) -0.0044(10) -0.0079(11) -0.0006(10)
C26 0.0300(13) 0.0262(12) 0.0292(13) -0.0066(10) -0.0006(11) 0.0015(10)
C27 0.0244(12) 0.0214(11) 0.0236(11) 0.0019(9) -0.0040(10) -0.0003(9)
C28 0.0296(13) 0.0245(12) 0.0295(13) -0.0020(10) 0.0001(11) 0.0026(10)
C29 0.0293(13) 0.0310(13) 0.0336(14) 0.0020(11) 0.0068(11) 0.0016(10)
C30 0.0266(13) 0.0235(12) 0.0380(14) 0.0006(11) 0.0016(11) -0.0027(10)
C31 0.0269(12) 0.0218(12) 0.0311(13) -0.0008(10) -0.0016(10) -0.0010(10)
C32 0.0242(12) 0.0216(11) 0.0211(11) 0.0011(9) -0.0040(9) 0.0001(9)
N1 0.0245(10) 0.0182(9) 0.0192(9) 0.0005(7) -0.0012(8) -0.0040(7)
N2 0.0221(10) 0.0194(9) 0.0216(9) 0.0000(8) -0.0026(8) -0.0010(7)
N3 0.0212(9) 0.0172(9) 0.0209(9) -0.0001(7) -0.0016(8) -0.0047(7)
N4 0.0235(10) 0.0183(9) 0.0174(9) 0.0012(7) 0.0003(8) 0.0015(7)
N5 0.0263(10) 0.0230(10) 0.0286(11) -0.0040(8) -0.0044(9) -0.0022(8)
O1 0.0267(9) 0.0226(8) 0.0205(8) 0.0007(6) -0.0025(7) -0.0065(7)
O2 0.0282(9) 0.0216(8) 0.0284(9) -0.0023(7) -0.0022(7) -0.0039(7)
Co1 0.0228(2) 0.0175(2) 0.0173(2) 0.00139(14) -0.00029(15) -0.00285(14)

loop_
_atom_type_symbol
_atom_type_description
_atom_type_scat_dispersion_real
_atom_type_scat_dispersion_imag
_atom_type_scat_source
C C 0.0181 0.0091 'International Tables Vol C Tables 4.2.6.8 and 6.1.1.4'
H H 0.0000 0.0000 'International Tables Vol C Tables 4.2.6.8 and 6.1.1.4'
N N 0.0311 0.0180 'International Tables Vol C Tables 4.2.6.8 and 6.1.1.4'
O O 0.0492 0.0322 'International Tables Vol C Tables 4.2.6.8 and 6.1.1.4'
Co Co -2.3653 3.6143 'International Tables Vol C Tables 4.2.6.8 and 6.1.1.4'

loop_
_geom_angle_atom_site_label_1
_geom_angle_atom_site_label_2
_geom_angle_atom_site_label_3
_geom_angle
_geom_angle_site_symmetry_1
_geom_angle_site_symmetry_3
N2 C1 C2 117.7(2) . .
N2 C1 H1 121.1 . .
C2 C1 H1 121.1 . .
N1 C2 C3 109.7(2) . .
N1 C2 C1 116.8(2) . .
C3 C2 C1 133.4(2) . .
C2 C3 C4 106.0(2) . .
C2 C3 H3 127.0 . .
C4 C3 H3 127.0 . .
C3 C4 C5 107.4(2) . .
C3 C4 H4 126.3 . .
C5 C4 H4 126.3 . .
N1 C5 C4 109.3(2) . .
N1 C5 C6 120.5(2) . .
C4 C5 C6 130.1(2) . .
C5 C6 C11 109.38(19) . .
C5 C6 C7 108.51(19) . .
C11 C6 C7 109.6(2) . .
C5 C6 C9 109.0(2) . .
C11 C6 C9 109.56(18) . .
C7 C6 C9 110.8(2) . .
C8 C7 C6 115.6(2) . .
C8 C7 H7A 108.4 . .
C6 C7 H7A 108.4 . .
C8 C7 H7B 108.4 . .
C6 C7 H7B 108.4 . .
H7A C7 H7B 107.4 . .
C7 C8 H8A 109.5 . .
C7 C8 H8B 109.5 . .
H8A C8 H8B 109.5 . .
C7 C8 H8C 109.5 . .
H8A C8 H8C 109.5 . .
H8B C8 H8C 109.5 . .
C10 C9 C6 115.1(2) . .
C10 C9 H9A 108.5 . .
C6 C9 H9A 108.5 . .
C10 C9 H9B 108.5 . .
C6 C9 H9B 108.5 . .
H9A C9 H9B 107.5 . .
C9 C10 H10A 109.5 . .
C9 C10 H10B 109.5 . .
H10A C10 H10B 109.5 . .
C9 C10 H10C 109.5 . .
H10A C10 H10C 109.5 . .
H10B C10 H10C 109.5 . .
N3 C11 C12 110.2(2) . .
N3 C11 C6 123.8(2) . .
C12 C11 C6 126.0(2) . .
C13 C12 C11 107.6(2) . .
C13 C12 H12 126.2 . .
C11 C12 H12 126.2 . .
C14 C13 C12 106.0(2) . .
C14 C13 H13 127.0 . .
C12 C13 H13 127.0 . .
C13 C14 N3 110.9(2) . .
C13 C14 C15 129.0(2) . .
N3 C14 C15 119.8(2) . .
N4 C15 C14 119.7(2) . .
N4 C15 H15 120.1 . .
C14 C15 H15 120.1 . .
C17 C16 N4 124.4(2) . .
C17 C16 C21 119.1(2) . 2
N4 C16 C21 116.3(2) . 2
C16 C17 C18 120.8(2) . .
C16 C17 H17 119.6 . .
C18 C17 H17 119.6 . .
C19 C18 C17 119.5(2) . .
C19 C18 H18 120.3 . .
C17 C18 H18 120.3 . .
C18 C19 C20 121.0(2) . .
C18 C19 H19 119.5 . .
C20 C19 H19 119.5 . .
C19 C20 C21 119.8(2) . 2
C19 C20 H20 120.1 . .
C21 C20 H20 120.1 2 .
O1 C21 C20 125.9(2) . 2
O1 C21 C16 114.3(2) . 2
C20 C21 C16 119.8(2) 2 2
O1 C22 C23 111.2(2) . .
O1 C22 H22A 109.4 . .
C23 C22 H22A 109.4 . .
O1 C22 H22B 109.4 . .
C23 C22 H22B 109.4 . .
H22A C22 H22B 108.0 . .
N5 C23 C22 114.1(2) . .
N5 C23 H23A 108.7 . .
C22 C23 H23A 108.7 . .
N5 C23 H23B 108.7 . .
C22 C23 H23B 108.7 . .
H23A C23 H23B 107.6 . .
N5 C24 H24A 109.5 . .
N5 C24 H24B 109.5 . .
H24A C24 H24B 109.5 . .
N5 C24 H24C 109.5 . .
H24A C24 H24C 109.5 . .
H24B C24 H24C 109.5 . .
N5 C25 C26 115.1(2) . .
N5 C25 H25A 108.5 . .
C26 C25 H25A 108.5 . .
N5 C25 H25B 108.5 . .
C26 C25 H25B 108.5 . .
H25A C25 H25B 107.5 . .
O2 C26 C25 110.5(2) . .
O2 C26 H26A 109.6 . .
C25 C26 H26A 109.6 . .
O2 C26 H26B 109.6 . .
C25 C26 H26B 109.6 . .
H26A C26 H26B 108.1 . .
O2 C27 C28 124.7(2) . .
O2 C27 C32 116.0(2) . .
C28 C27 C32 119.4(2) . .
C27 C28 C29 120.0(2) . .
C27 C28 H28 120.0 . .
C29 C28 H28 120.0 . .
C30 C29 C28 120.9(2) . .
C30 C29 H29 119.6 . .
C28 C29 H29 119.6 . .
C29 C30 C31 119.3(2) . .
C29 C30 H30 120.3 . .
C31 C30 H30 120.3 . .
C32 C31 C30 120.8(2) . .
C32 C31 H31 119.6 . .
C30 C31 H31 119.6 . .
C31 C32 C27 119.6(2) . .
C31 C32 N2 120.0(2) . .
C27 C32 N2 120.2(2) . .
C5 N1 C2 107.56(19) . .
C5 N1 Co1 138.32(17) . .
C2 N1 Co1 113.51(16) . .
C1 N2 C32 120.9(2) . .
C1 N2 Co1 111.94(16) . .
C32 N2 Co1 126.73(15) . .
C11 N3 C14 105.17(18) . .
C11 N3 Co1 143.47(16) . 2
C14 N3 Co1 105.57(14) . 2
C15 N4 C16 122.5(2) . .
C15 N4 Co1 112.07(16) . 2
C16 N4 Co1 125.46(16) . 2
C25 N5 C24 110.5(2) . .
C25 N5 C23 112.2(2) . .
C24 N5 C23 109.8(2) . .
C21 O1 C22 120.49(18) . .
C27 O2 C26 117.59(19) . .
N1 Co1 N4 153.89(8) . 2
N1 Co1 N2 79.75(8) . .
N4 Co1 N2 98.74(8) 2 .
N1 Co1 N3 125.04(7) . 2
N4 Co1 N3 81.05(7) 2 2
N2 Co1 N3 94.56(7) . 2

loop_
_geom_bond_atom_site_label_1
_geom_bond_atom_site_label_2
_geom_bond_distance
_geom_bond_site_symmetry_2
C1 N2 1.296(3) .
C1 C2 1.418(3) .
C1 H1 0.9500 .
C2 N1 1.378(3) .
C2 C3 1.394(3) .
C3 C4 1.396(4) .
C3 H3 0.9500 .
C4 C5 1.402(3) .
C4 H4 0.9500 .
C5 N1 1.348(3) .
C5 C6 1.515(3) .
C6 C11 1.522(3) .
C6 C7 1.548(3) .
C6 C9 1.552(3) .
C7 C8 1.524(4) .
C7 H7A 0.9900 .
C7 H7B 0.9900 .
C8 H8A 0.9800 .
C8 H8B 0.9800 .
C8 H8C 0.9800 .
C9 C10 1.523(4) .
C9 H9A 0.9900 .
C9 H9B 0.9900 .
C10 H10A 0.9800 .
C10 H10B 0.9800 .
C10 H10C 0.9800 .
C11 N3 1.371(3) .
C11 C12 1.399(3) .
C12 C13 1.391(3) .
C12 H12 0.9500 .
C13 C14 1.388(3) .
C13 H13 0.9500 .
C14 N3 1.396(3) .
C14 C15 1.413(3) .
C15 N4 1.301(3) .
C15 H15 0.9500 .
C16 C17 1.390(3) .
C16 N4 1.404(3) .
C16 C21 1.410(3) 2
C17 C18 1.391(4) .
C17 H17 0.9500 .
C18 C19 1.379(4) .
C18 H18 0.9500 .
C19 C20 1.389(4) .
C19 H19 0.9500 .
C20 C21 1.391(3) 2
C20 H20 0.9500 .
C21 O1 1.366(3) .
C21 C20 1.391(3) 2
C21 C16 1.410(3) 2
C22 O1 1.444(3) .
C22 C23 1.512(3) .
C22 H22A 0.9900 .
C22 H22B 0.9900 .
C23 N5 1.470(3) .
C23 H23A 0.9900 .
C23 H23B 0.9900 .
C24 N5 1.465(3) .
C24 H24A 0.9800 .
C24 H24B 0.9800 .
C24 H24C 0.9800 .
C25 N5 1.463(3) .
C25 C26 1.511(4) .
C25 H25A 0.9900 .
C25 H25B 0.9900 .
C26 O2 1.431(3) .
C26 H26A 0.9900 .
C26 H26B 0.9900 .
C27 O2 1.375(3) .
C27 C28 1.385(4) .
C27 C32 1.407(3) .
C28 C29 1.391(4) .
C28 H28 0.9500 .
C29 C30 1.377(4) .
C29 H29 0.9500 .
C30 C31 1.387(4) .
C30 H30 0.9500 .
C31 C32 1.383(3) .
C31 H31 0.9500 .
C32 N2 1.415(3) .
N1 Co1 1.997(2) .
N2 Co1 2.125(2) .
N3 Co1 2.1642(19) 2
N4 Co1 2.072(2) 2
Co1 N4 2.072(2) 2
Co1 N3 2.1642(19) 2

loop_
_geom_torsion_atom_site_label_1
_geom_torsion_atom_site_label_2
_geom_torsion_atom_site_label_3
_geom_torsion_atom_site_label_4
_geom_torsion
_geom_torsion_site_symmetry_1
_geom_torsion_site_symmetry_4
N2 C1 C2 N1 -0.1(3) . .
N2 C1 C2 C3 176.0(3) . .
N1 C2 C3 C4 0.5(3) . .
C1 C2 C3 C4 -175.8(3) . .
C2 C3 C4 C5 -0.3(3) . .
C3 C4 C5 N1 0.1(3) . .
C3 C4 C5 C6 -177.8(2) . .
N1 C5 C6 C11 37.9(3) . .
C4 C5 C6 C11 -144.4(3) . .
N1 C5 C6 C7 157.4(2) . .
C4 C5 C6 C7 -24.9(3) . .
N1 C5 C6 C9 -81.9(3) . .
C4 C5 C6 C9 95.8(3) . .
C5 C6 C7 C8 174.1(2) . .
C11 C6 C7 C8 -66.5(3) . .
C9 C6 C7 C8 54.5(3) . .
C5 C6 C9 C10 -63.1(3) . .
C11 C6 C9 C10 177.2(2) . .
C7 C6 C9 C10 56.2(3) . .
C5 C6 C11 N3 -78.6(3) . .
C7 C6 C11 N3 162.5(2) . .
C9 C6 C11 N3 40.8(3) . .
C5 C6 C11 C12 100.1(3) . .
C7 C6 C11 C12 -18.8(3) . .
C9 C6 C11 C12 -140.5(2) . .
N3 C11 C12 C13 -2.1(3) . .
C6 C11 C12 C13 179.0(2) . .
C11 C12 C13 C14 0.3(3) . .
C12 C13 C14 N3 1.6(3) . .
C12 C13 C14 C15 -172.0(2) . .
C13 C14 C15 N4 169.9(2) . .
N3 C14 C15 N4 -3.3(3) . .
N4 C16 C17 C18 -175.0(2) . .
C21 C16 C17 C18 0.0(4) 2 .
C16 C17 C18 C19 0.7(4) . .
C17 C18 C19 C20 -0.9(4) . .
C18 C19 C20 C21 0.5(4) . 2
O1 C22 C23 N5 -70.5(3) . .
N5 C25 C26 O2 63.2(3) . .
O2 C27 C28 C29 -178.5(2) . .
C32 C27 C28 C29 0.6(4) . .
C27 C28 C29 C30 0.3(4) . .
C28 C29 C30 C31 -1.0(4) . .
C29 C30 C31 C32 0.8(4) . .
C30 C31 C32 C27 0.0(4) . .
C30 C31 C32 N2 -174.7(2) . .
O2 C27 C32 C31 178.5(2) . .
C28 C27 C32 C31 -0.7(3) . .
O2 C27 C32 N2 -6.9(3) . .
C28 C27 C32 N2 174.0(2) . .
C4 C5 N1 C2 0.2(3) . .
C6 C5 N1 C2 178.3(2) . .
C4 C5 N1 Co1 170.14(18) . .
C6 C5 N1 Co1 -11.8(4) . .
C3 C2 N1 C5 -0.4(3) . .
C1 C2 N1 C5 176.6(2) . .
C3 C2 N1 Co1 -173.14(16) . .
C1 C2 N1 Co1 3.8(3) . .
C2 C1 N2 C32 -176.1(2) . .
C2 C1 N2 Co1 -3.4(3) . .
C31 C32 N2 C1 -118.1(3) . .
C27 C32 N2 C1 67.2(3) . .
C31 C32 N2 Co1 70.4(3) . .
C27 C32 N2 Co1 -104.3(2) . .
C12 C11 N3 C14 3.0(3) . .
C6 C11 N3 C14 -178.1(2) . .
C12 C11 N3 Co1 149.4(2) . 2
C6 C11 N3 Co1 -31.7(4) . 2
C13 C14 N3 C11 -2.8(3) . .
C15 C14 N3 C11 171.4(2) . .
C13 C14 N3 Co1 -162.87(16) . 2
C15 C14 N3 Co1 11.4(2) . 2
C14 C15 N4 C16 171.8(2) . .
C14 C15 N4 Co1 -7.7(3) . 2
C17 C16 N4 C15 -15.5(4) . .
C21 C16 N4 C15 169.4(2) 2 .
C17 C16 N4 Co1 163.95(19) . 2
C21 C16 N4 Co1 -11.2(3) 2 2
C26 C25 N5 C24 154.3(2) . .
C26 C25 N5 C23 -82.7(3) . .
C22 C23 N5 C25 149.8(2) . .
C22 C23 N5 C24 -86.8(3) . .
C20 C21 O1 C22 3.0(4) 2 .
C16 C21 O1 C22 -179.1(2) 2 .
C23 C22 O1 C21 95.5(2) . .
C28 C27 O2 C26 -18.3(3) . .
C32 C27 O2 C26 162.6(2) . .
C25 C26 O2 C27 -175.2(2) . .
C5 N1 Co1 N4 -84.8(3) . 2
C2 N1 Co1 N4 84.7(2) . 2
C5 N1 Co1 N2 -173.8(2) . .
C2 N1 Co1 N2 -4.21(15) . .
C5 N1 Co1 N3 97.9(2) . 2
C2 N1 Co1 N3 -92.59(17) . 2
C1 N2 Co1 N1 4.21(16) . .
C32 N2 Co1 N1 176.35(19) . .
C1 N2 Co1 N4 -149.35(16) . 2
C32 N2 Co1 N4 22.79(19) . 2
C1 N2 Co1 N3 129.02(16) . 2
C32 N2 Co1 N3 -58.84(19) . 2
